data_4505228
loop_
_publ_author_name
'Curtis, Sean M.'
'Le, Nam'
'Fowler, Frank W.'
'Lauher, Joseph W.'

_publ_section_title
;
 A Rational Approach to the Preparation
 ofPolydipyridyldiacetylenes:&#x2009; An Exercise in Crystal Design
;
_journal_issue 6
_journal_name_full 'Crystal Growth &amp; Design'
_journal_page_first 2313
_journal_paper_doi 10.1021/cg050204x
_journal_volume 5
_journal_year 2005
_chemical_formula_sum 'C26 H28 N4 O6'
_chemical_formula_weight 492.52
_chemical_name_systematic
; 
 ? 
;
_space_group_IT_number 2
_symmetry_cell_setting triclinic
_symmetry_space_group_name_Hall '-P 1'
_symmetry_space_group_name_H-M 'P -1'
_atom_sites_solution_hydrogens geom
_atom_sites_solution_primary direct
_atom_sites_solution_secondary difmap
_audit_creation_method SHELXL-97
_cell_angle_alpha 86.042(3)
_cell_angle_beta 88.088(3)
_cell_angle_gamma 86.449(3)
_cell_formula_units_Z 1
_cell_length_a 5.1373(7)
_cell_length_b 5.1989(8)
_cell_length_c 23.223(3)
_cell_measurement_temperature 293(2)
_cell_volume 617.32(15)
_computing_cell_refinement 'Bruker SMART'
_computing_data_collection 'Bruker SMART'
_computing_data_reduction 'Bruker SHELXTL'
_computing_molecular_graphics 'Bruker SHELXTL'
_computing_publication_material 'Bruker SHELXTL'
_computing_structure_refinement 'SHELXL-97 (Sheldrick, 1997)'
_computing_structure_solution 'SHELXS-97 (Sheldrick, 1990)'
_diffrn_ambient_temperature 293(2)
_diffrn_measured_fraction_theta_full 0.999
_diffrn_measured_fraction_theta_max 0.999
_diffrn_measurement_device_type 'CCD area detector'
_diffrn_measurement_method 'phi and omega scans'
_diffrn_radiation_monochromator graphite
_diffrn_radiation_source 'fine-focus sealed tube'
_diffrn_radiation_type MoK\a
_diffrn_radiation_wavelength 0.71073
_diffrn_reflns_av_R_equivalents 0.0245
_diffrn_reflns_av_sigmaI/netI 0.0495
_diffrn_reflns_limit_h_max 6
_diffrn_reflns_limit_h_min -6
_diffrn_reflns_limit_k_max 6
_diffrn_reflns_limit_k_min -6
_diffrn_reflns_limit_l_max 25
_diffrn_reflns_limit_l_min -25
_diffrn_reflns_number 2867
_diffrn_reflns_theta_full 25.24
_diffrn_reflns_theta_max 25.24
_diffrn_reflns_theta_min 0.88
_exptl_absorpt_coefficient_mu 0.096
_exptl_absorpt_correction_type none
_exptl_crystal_density_diffrn 1.325
_exptl_crystal_density_method 'not measured'
_exptl_crystal_F_000 260
_exptl_crystal_size_max .6
_exptl_crystal_size_mid .4
_exptl_crystal_size_min .2
_refine_diff_density_max 0.260
_refine_diff_density_min -0.273
_refine_diff_density_rms 0.070
_refine_ls_extinction_method none
_refine_ls_goodness_of_fit_ref 0.950
_refine_ls_hydrogen_treatment mixed
_refine_ls_matrix_type full
_refine_ls_number_parameters 171
_refine_ls_number_reflns 2225
_refine_ls_number_restraints 0
_refine_ls_restrained_S_all 0.950
_refine_ls_R_factor_all 0.0926
_refine_ls_R_factor_gt 0.0611
_refine_ls_shift/su_max 0.000
_refine_ls_shift/su_mean 0.000
_refine_ls_structure_factor_coef Fsqd
_refine_ls_weighting_details 'calc w=1/[\s^2^(Fo^2^)+(0.1205P)^2^+0.0000P] where P=(Fo^2^+2Fc^2^)/3'
_refine_ls_weighting_scheme calc
_refine_ls_wR_factor_gt 0.1561
_refine_ls_wR_factor_ref 0.1894
_reflns_number_gt 1053
_reflns_number_total 2225
_reflns_threshold_expression >2sigma(I)
_cod_data_source_file cg050204xsi20050508_085012.cif
_cod_data_source_block 4-ox:3-pda
_cod_depositor_comments
;
The following automatic conversions were performed:

'_symmetry_cell_setting' value 'Triclinic' changed to 'triclinic'
according to /home/saulius/struct/CIF-dictionaries/cif_core.dic
dictionary named 'cif_core.dic' version 2.4.1 from 2010-06-29.

Automatic conversion script
Id: cif_fix_values 1715 2011-07-08 13:25:40Z adriana 
;
_cod_original_cell_volume 617.31(15)
_cod_original_sg_symbol_H-M P-1
_cod_database_code 4505228

loop_
_symmetry_equiv_pos_as_xyz
'x, y, z'
'-x, -y, -z'

loop_
_atom_site_label
_atom_site_type_symbol
_atom_site_fract_x
_atom_site_fract_y
_atom_site_fract_z
_atom_site_U_iso_or_equiv
_atom_site_adp_type
_atom_site_occupancy
_atom_site_symmetry_multiplicity
_atom_site_calc_flag
_atom_site_refinement_flags
N2 N 0.2245(5) 0.8443(6) 0.45186(12) 0.0501(8) Uani 1 1 d .
O3 O 0.1380(4) 1.2674(4) 0.46424(9) 0.0630(8) Uani 1 1 d .
O1 O 1.2542(5) 0.2440(5) 0.27473(10) 0.0693(8) Uani 1 1 d .
O2 O 1.0848(5) 0.6181(5) 0.23791(10) 0.0782(9) Uani 1 1 d .
C8 C 0.1011(6) 1.0401(6) 0.47670(12) 0.0439(8) Uani 1 1 d .
C10 C 0.5615(6) 0.6392(6) 0.39013(13) 0.0519(9) Uani 1 1 d .
H10A H 0.4348 0.5161 0.3824 0.062 Uiso 1 1 calc R
H10B H 0.6619 0.5679 0.4227 0.062 Uiso 1 1 calc R
C12 C 0.8953(6) 0.4254(6) 0.32465(13) 0.0540(9) Uani 1 1 d .
H12A H 0.9900 0.3615 0.3587 0.065 Uiso 1 1 calc R
H12B H 0.7723 0.2983 0.3172 0.065 Uiso 1 1 calc R
C13 C 1.0842(6) 0.4475(7) 0.27462(14) 0.0510(9) Uani 1 1 d .
C11 C 0.7433(6) 0.6759(6) 0.33766(13) 0.0526(9) Uani 1 1 d .
H11A H 0.8645 0.8055 0.3445 0.063 Uiso 1 1 calc R
H11B H 0.6420 0.7379 0.3045 0.063 Uiso 1 1 calc R
C9 C 0.4208(6) 0.8865(6) 0.40550(13) 0.0543(9) Uani 1 1 d .
H9A H 0.5458 1.0027 0.4176 0.065 Uiso 1 1 calc R
H9B H 0.3363 0.9679 0.3716 0.065 Uiso 1 1 calc R
H2 H 0.190(6) 0.688(7) 0.4665(13) 0.063(11) Uiso 1 1 d .
N1 N 0.5910(5) 0.2782(6) 0.18238(11) 0.0621(9) Uani 1 1 d .
C3 C 0.5382(7) 0.4711(7) 0.14310(14) 0.0597(10) Uani 1 1 d .
H3 H 0.3941 0.5832 0.1500 0.072 Uiso 1 1 calc R
C4 C 0.6836(6) 0.5151(6) 0.09293(13) 0.0544(9) Uani 1 1 d .
C1 C 0.6062(7) 0.7237(7) 0.05205(15) 0.0617(10) Uani 1 1 d .
C2 C 0.5380(7) 0.8984(7) 0.01879(14) 0.0631(10) Uani 1 1 d .
C7 C 0.8000(7) 0.1205(7) 0.17287(14) 0.0627(10) Uani 1 1 d .
H7 H 0.8395 -0.0160 0.1998 0.075 Uiso 1 1 calc R
C5 C 0.9007(7) 0.3510(7) 0.08392(15) 0.0685(11) Uani 1 1 d .
H5 H 1.0058 0.3741 0.0508 0.082 Uiso 1 1 calc R
C6 C 0.9589(7) 0.1536(7) 0.12447(15) 0.0682(11) Uani 1 1 d .
H6 H 1.1055 0.0424 0.1193 0.082 Uiso 1 1 calc R
H1 H 1.387(6) 0.270(6) 0.2407(15) 0.071(10) Uiso 1 1 d .

loop_
_atom_site_aniso_label
_atom_site_aniso_U_11
_atom_site_aniso_U_22
_atom_site_aniso_U_33
_atom_site_aniso_U_23
_atom_site_aniso_U_13
_atom_site_aniso_U_12
N2 0.0583(17) 0.0382(17) 0.0511(16) 0.0015(14) 0.0180(13) 0.0028(14)
O3 0.0846(17) 0.0374(15) 0.0640(15) 0.0002(12) 0.0286(13) -0.0006(12)
O1 0.0775(17) 0.0636(17) 0.0586(15) 0.0159(13) 0.0225(13) 0.0273(14)
O2 0.0927(19) 0.0604(17) 0.0715(17) 0.0232(14) 0.0297(14) 0.0277(14)
C8 0.052(2) 0.0373(19) 0.0403(17) -0.0010(15) 0.0075(14) 0.0053(16)
C10 0.056(2) 0.044(2) 0.054(2) -0.0050(16) 0.0133(16) 0.0014(16)
C12 0.060(2) 0.046(2) 0.054(2) 0.0006(16) 0.0125(17) 0.0071(16)
C13 0.053(2) 0.047(2) 0.050(2) 0.0002(17) 0.0103(16) 0.0091(17)
C11 0.056(2) 0.046(2) 0.054(2) -0.0026(16) 0.0151(16) 0.0030(16)
C9 0.062(2) 0.047(2) 0.052(2) -0.0003(16) 0.0173(17) 0.0051(17)
N1 0.067(2) 0.060(2) 0.0541(18) 0.0122(15) 0.0083(14) 0.0178(16)
C3 0.062(2) 0.054(2) 0.059(2) 0.0048(18) 0.0071(18) 0.0173(18)
C4 0.062(2) 0.051(2) 0.048(2) 0.0048(16) 0.0045(16) 0.0045(17)
C1 0.074(2) 0.055(2) 0.054(2) 0.0036(19) 0.0065(18) 0.0042(19)
C2 0.076(3) 0.058(2) 0.052(2) 0.0071(18) 0.0059(19) 0.006(2)
C7 0.072(2) 0.057(2) 0.056(2) 0.0077(18) -0.0042(19) 0.0106(19)
C5 0.076(3) 0.073(3) 0.052(2) 0.005(2) 0.0184(18) 0.013(2)
C6 0.070(2) 0.067(3) 0.063(2) 0.001(2) 0.0051(19) 0.023(2)

loop_
_atom_type_symbol
_atom_type_description
_atom_type_scat_dispersion_real
_atom_type_scat_dispersion_imag
_atom_type_scat_source
C C 0.0033 0.0016 'International Tables Vol C Tables 4.2.6.8 and 6.1.1.4'
H H 0.0000 0.0000 'International Tables Vol C Tables 4.2.6.8 and 6.1.1.4'
N N 0.0061 0.0033 'International Tables Vol C Tables 4.2.6.8 and 6.1.1.4'
O O 0.0106 0.0060 'International Tables Vol C Tables 4.2.6.8 and 6.1.1.4'

loop_
_geom_angle_atom_site_label_1
_geom_angle_atom_site_label_2
_geom_angle_atom_site_label_3
_geom_angle
_geom_angle_site_symmetry_3
C8 N2 C9 121.3(3) .
O3 C8 N2 124.6(3) .
O3 C8 C8 121.3(3) 2_576
N2 C8 C8 114.1(4) 2_576
C9 C10 C11 112.3(3) .
C13 C12 C11 114.7(3) .
O2 C13 O1 122.7(3) .
O2 C13 C12 126.1(3) .
O1 C13 C12 111.2(3) .
C10 C11 C12 111.5(3) .
N2 C9 C10 111.8(3) .
C3 N1 C7 117.8(3) .
N1 C3 C4 124.1(3) .
C3 C4 C5 117.4(3) .
C3 C4 C1 120.1(3) .
C5 C4 C1 122.5(3) .
C2 C1 C4 178.7(4) .
C1 C2 C2 179.0(5) 2_675
N1 C7 C6 121.9(3) .
C6 C5 C4 119.0(3) .
C5 C6 C7 119.7(3) .

loop_
_geom_bond_atom_site_label_1
_geom_bond_atom_site_label_2
_geom_bond_distance
_geom_bond_site_symmetry_2
N2 C8 1.322(4) .
N2 C9 1.465(4) .
O3 C8 1.222(4) .
O1 C13 1.330(4) .
O2 C13 1.187(4) .
C8 C8 1.530(6) 2_576
C10 C9 1.494(4) .
C10 C11 1.519(4) .
C12 C13 1.492(4) .
C12 C11 1.520(4) .
N1 C3 1.329(4) .
N1 C7 1.332(4) .
C3 C4 1.376(4) .
C4 C5 1.381(5) .
C4 C1 1.437(5) .
C1 C2 1.194(4) .
C2 C2 1.369(7) 2_675
C7 C6 1.375(5) .
C5 C6 1.370(5) .
